data_4033269
loop_
_publ_author_name
'Pancholi, Alpa K.'
'Iacobini, Gregory P.'
'Clarkson, Guy J.'
'Porter, David W.'
'Shipman, Michael'

_publ_section_title
;
 Synthesis of 4,5-diazaspiro[2.3]hexanes and 1,2-diazaspiro[3.3]heptanes
 as hexahydropyridazine analogues.
;
_journal_name_full 'The Journal of organic chemistry'
_journal_paper_doi 10.1021/acs.joc.7b02622
_journal_year 2017
_chemical_formula_moiety 'C14 H22 Cl2 N2 O4'
_chemical_formula_sum 'C14 H22 Cl2 N2 O4'
_chemical_formula_weight 353.23
_space_group_crystal_system monoclinic
_space_group_IT_number 15
_space_group_name_Hall '-C 2yc'
_space_group_name_H-M_alt 'C 1 2/c 1'
_symmetry_space_group_name_Hall '-C 2yc'
_symmetry_space_group_name_H-M 'C 1 2/c 1'
_atom_sites_solution_hydrogens geom
_atom_sites_solution_primary dual
_audit_creation_date 2016-11-15
_audit_creation_method
;
Olex2 1.2
(compiled 2016.09.09 svn.r3337 for OlexSys, GUI svn.r5227)
;
_cell_angle_alpha 90
_cell_angle_beta 96.1043(13)
_cell_angle_gamma 90
_cell_formula_units_Z 8
_cell_length_a 27.8891(4)
_cell_length_b 11.56007(17)
_cell_length_c 11.29536(18)
_cell_measurement_reflns_used 23376
_cell_measurement_temperature 150(2)
_cell_measurement_theta_max 73.4190
_cell_measurement_theta_min 4.1090
_cell_volume 3620.98(9)
_computing_cell_refinement 'CrysAlisPro 1.171.38.43f (Rigaku OD, 2015)'
_computing_data_collection 'CrysAlisPro 1.171.38.43f (Rigaku OD, 2015)'
_computing_data_reduction 'CrysAlisPro 1.171.38.43f (Rigaku OD, 2015)'
_computing_molecular_graphics 'Olex2 (Dolomanov et al., 2009)'
_computing_publication_material 'Olex2 (Dolomanov et al., 2009)'
_computing_structure_refinement 'ShelXL (Sheldrick, 2015)'
_computing_structure_solution 'ShelXT (Sheldrick, 2015)'
_diffrn_ambient_environment N~2~
_diffrn_ambient_temperature 150(2)
_diffrn_detector 'CCD plate'
_diffrn_detector_area_resol_mean 5.3046
_diffrn_detector_type AtlasS2
_diffrn_measured_fraction_theta_full 1.000
_diffrn_measured_fraction_theta_max 0.992
_diffrn_measurement_details
;
List of Runs (angles in degrees, time in seconds):

  # Type    Start    End  Width  t~exp~   \w     \q     \k     \f   Frames
--------------------------------------------------------------------------
  1  \w    -96.00  -2.00   1.00    5.50    --  -41.82 125.00-180.00   94
  2  \w   -114.00 -14.00   1.00    5.50    --  -41.82 -57.00  30.00  100
  3  \w    -66.00  33.00   1.00    5.50    --  -41.82  37.00-180.00   99
  4  \w     17.00 116.00   1.00    5.50    --   41.82  37.00 -90.00   99
  5  \w     74.00 178.00   1.00   22.00    --  107.00  77.00   0.00  104
  6  \w     34.00 121.00   1.00   22.00    --  107.00-125.00  90.00   87
  7  \w     79.00 178.00   1.00   22.00    --  107.00  30.00 -60.00   99
  8  \w     74.00 178.00   1.00   22.00    --  107.00  77.00-120.00  104
  9  \w     81.00 178.00   1.00   22.00    --  107.00  45.00-150.00   97
 10  \w     31.00 140.00   1.00   22.00    --  107.00 -77.00-120.00  109
 11  \w     31.00 135.00   1.00   22.00    --  107.00 -30.00  60.00  104
 12  \w     31.00 140.00   1.00   22.00    --  107.00 -77.00  90.00  109
 13  \w   -118.00  -9.00   1.00    5.50    --  -41.82 -77.00 150.00  109
 14  \w   -118.00  -9.00   1.00    5.50    --  -41.82 -77.00 -60.00  109
 15  \w      1.00  83.00   1.00    5.50    --   41.82 -99.00   0.00   82
 16  \w     81.00 178.00   1.00   22.00    --  107.00  45.00  60.00   97
 17  \w     81.00 178.00   1.00   22.00    --  107.00  45.00 150.00   97
 18  \w     81.00 178.00   1.00   22.00    --  107.00  45.00 -30.00   97
 19  \w     74.00 178.00   1.00   22.00    --  107.00  77.00 150.00  104
 20  \w     74.00 178.00   1.00   22.00    --  107.00  77.00  90.00  104
 21  \w     81.00 178.00   1.00   22.00    --  107.00  45.00  90.00   97
 22  \w   -118.00  -9.00   1.00    5.50    --  -41.82 -77.00 120.00  109
 23  \w   -118.00  -9.00   1.00    5.50    --  -41.82 -77.00  30.00  109
 24  \w   -118.00  -9.00   1.00    5.50    --  -41.82 -77.00-120.00  109
 25  \w     74.00 178.00   1.00   22.00    --  107.00  77.00 -90.00  104
 26  \w     74.00 178.00   1.00   22.00    --  107.00  77.00 -30.00  104
 27  \w     34.00 121.00   1.00   22.00    --  107.00-125.00-120.00   87
 28  \w     78.00 178.00   1.00   22.00    --  107.00  61.00  90.00  100
 29  \w     78.00 178.00   1.00   22.00    --  107.00  61.00  60.00  100
 30  \w     74.00 178.00   1.00   22.00    --  107.00  77.00-150.00  104
 31  \w   -116.00 -17.00   1.00    5.50    --  -41.82 -37.00-150.00   99
 32  \w     61.00 127.00   1.00    5.50    --   41.82 174.00  15.00   66
 33  \w    -33.00  66.00   1.00    5.50    --   41.82 -37.00 -30.00   99
 34  \w     78.00 178.00   1.00   22.00    --  107.00  61.00 -30.00  100
 35  \w     78.00 178.00   1.00   22.00    --  107.00  61.00-150.00  100
 36  \w     78.00 103.00   1.00   22.00    --  107.00  61.00  30.00   25
;
_diffrn_measurement_device 'four-circle diffractometer'
_diffrn_measurement_device_type 'SuperNova, Dual, Cu at zero, AtlasS2'
_diffrn_measurement_method '\w scans'
_diffrn_orient_matrix_type 'CrysAlisPro convention (1999,Acta A55,543-557)'
_diffrn_orient_matrix_UB_11 -0.0536334000
_diffrn_orient_matrix_UB_12 -0.0128111000
_diffrn_orient_matrix_UB_13 0.0189192000
_diffrn_orient_matrix_UB_21 -0.0111948000
_diffrn_orient_matrix_UB_22 0.1152000000
_diffrn_orient_matrix_UB_23 -0.0657569000
_diffrn_orient_matrix_UB_31 -0.0091219000
_diffrn_orient_matrix_UB_32 -0.0657833000
_diffrn_orient_matrix_UB_33 -0.1188894000
_diffrn_radiation_monochromator mirror
_diffrn_radiation_probe x-ray
_diffrn_radiation_type CuK\a
_diffrn_radiation_wavelength 1.54184
_diffrn_reflns_av_R_equivalents 0.0734
_diffrn_reflns_av_unetI/netI 0.0237
_diffrn_reflns_Laue_measured_fraction_full 1.000
_diffrn_reflns_Laue_measured_fraction_max 0.992
_diffrn_reflns_limit_h_max 34
_diffrn_reflns_limit_h_min -34
_diffrn_reflns_limit_k_max 14
_diffrn_reflns_limit_k_min -14
_diffrn_reflns_limit_l_max 13
_diffrn_reflns_limit_l_min -14
_diffrn_reflns_number 37029
_diffrn_reflns_point_group_measured_fraction_full 1.000
_diffrn_reflns_point_group_measured_fraction_max 0.992
_diffrn_reflns_theta_full 67.684
_diffrn_reflns_theta_max 74.004
_diffrn_reflns_theta_min 4.143
_diffrn_source 'micro-focus sealed X-ray tube'
_diffrn_source_type 'SuperNova (Cu) X-ray Source'
_exptl_absorpt_coefficient_mu 3.384
_exptl_absorpt_correction_T_max 1.00000
_exptl_absorpt_correction_T_min 0.66390
_exptl_absorpt_correction_type multi-scan
_exptl_absorpt_process_details
;
CrysAlisPro 1.171.38.43f (Rigaku Oxford Diffraction, 2015)
Empirical absorption correction using spherical harmonics,
 implemented in SCALE3 ABSPACK scaling algorithm.
;
_exptl_crystal_colour colourless
_exptl_crystal_colour_primary colourless
_exptl_crystal_density_diffrn 1.296
_exptl_crystal_description block
_exptl_crystal_F_000 1488
_exptl_crystal_size_max 0.22
_exptl_crystal_size_mid 0.14
_exptl_crystal_size_min 0.08
_refine_diff_density_max 0.398
_refine_diff_density_min -0.315
_refine_diff_density_rms 0.051
_refine_ls_extinction_method none
_refine_ls_goodness_of_fit_ref 1.073
_refine_ls_hydrogen_treatment constr
_refine_ls_matrix_type full
_refine_ls_number_parameters 205
_refine_ls_number_reflns 3648
_refine_ls_number_restraints 0
_refine_ls_restrained_S_all 1.073
_refine_ls_R_factor_all 0.0432
_refine_ls_R_factor_gt 0.0414
_refine_ls_shift/su_max 0.001
_refine_ls_shift/su_mean 0.000
_refine_ls_structure_factor_coef Fsqd
_refine_ls_weighting_details 'w=1/[\s^2^(Fo^2^)+(0.0663P)^2^+2.6670P] where P=(Fo^2^+2Fc^2^)/3'
_refine_ls_weighting_scheme calc
_refine_ls_wR_factor_gt 0.1178
_refine_ls_wR_factor_ref 0.1200
_reflns_Friedel_coverage 0.000
_reflns_number_gt 3438
_reflns_number_total 3648
_reflns_threshold_expression 'I > 2\s(I)'
_cod_data_source_file jo7b02622_si_003.cif
_cod_data_source_block ap5
_cod_database_code 4033269
_chemical_oxdiff_formula 'C20 H20 N2 O2 Cl'
_shelx_space_group_comment
;
The symmetry employed for this shelxl refinement is uniquely defined
by the following loop, which should always be used as a source of
symmetry information in preference to the above space-group names.
They are only intended as comments.
;
_reflns_odcompleteness_completeness 99.97
_reflns_odcompleteness_iscentric 1
_reflns_odcompleteness_theta 66.97
_olex2_refinement_description
;
1. Fixed Uiso
 At 1.2 times of:
  All C(H,H) groups
 At 1.5 times of:
  All C(H,H,H) groups
2.a Secondary CH2 refined with riding coordinates:
 C15(H15A,H15B), C17(H17A,H17B)
2.b Idealised Me refined as rotating group:
 C13(H13A,H13B,H13C), C3(H3A,H3B,H3C), C12(H12A,H12B,H12C), C14(H14A,H14B,
 H14C), C2(H2A,H2B,H2C), C1(H1A,H1B,H1C)
;
_shelx_shelxl_version_number 2014/7
_olex2_submission_special_instructions 'No special instructions were received'
_oxdiff_exptl_absorpt_empirical_details
;
Empirical correction (ABSPACK) includes:
- Absorption correction using spherical harmonics
- Frame scaling
;
_oxdiff_exptl_absorpt_empirical_full_max 2.417
_oxdiff_exptl_absorpt_empirical_full_min 0.341

loop_
_space_group_symop_operation_xyz
'x, y, z'
'-x, y, -z+1/2'
'x+1/2, y+1/2, z'
'-x+1/2, y+1/2, -z+1/2'
'-x, -y, -z'
'x, -y, z-1/2'
'-x+1/2, -y+1/2, -z'
'x+1/2, -y+1/2, z-1/2'

loop_
_atom_site_label
_atom_site_type_symbol
_atom_site_fract_x
_atom_site_fract_y
_atom_site_fract_z
_atom_site_U_iso_or_equiv
_atom_site_adp_type
_atom_site_occupancy
_atom_site_site_symmetry_order
_atom_site_calc_flag
_atom_site_refinement_flags_posn
Cl19 Cl 0.54935(2) 0.69702(4) 0.64500(4) 0.04886(16) Uani 1 1 d .
Cl18 Cl 0.50924(2) 0.63366(5) 0.40385(4) 0.05224(17) Uani 1 1 d .
O5 O 0.67004(4) 0.62634(10) 0.69183(11) 0.0336(3) Uani 1 1 d .
O10 O 0.59703(4) 0.21168(10) 0.48466(10) 0.0354(3) Uani 1 1 d .
O9 O 0.61770(5) 0.26366(12) 0.67904(10) 0.0414(3) Uani 1 1 d .
O6 O 0.70332(4) 0.45050(12) 0.66387(13) 0.0458(3) Uani 1 1 d .
N7 N 0.62433(4) 0.48973(12) 0.59867(11) 0.0278(3) Uani 1 1 d .
N8 N 0.62376(5) 0.38788(12) 0.52350(11) 0.0300(3) Uani 1 1 d .
C16 C 0.59914(5) 0.55526(15) 0.49806(13) 0.0305(3) Uani 1 1 d .
C9 C 0.61206(6) 0.28407(15) 0.57356(14) 0.0324(3) Uani 1 1 d .
C6 C 0.67093(5) 0.51817(15) 0.65200(14) 0.0306(3) Uani 1 1 d .
C15 C 0.59441(6) 0.44597(15) 0.42340(14) 0.0331(3) Uani 1 1 d .
H15A H 0.5610 0.4164 0.4081 0.040 Uiso 1 1 calc R
H15B H 0.6102 0.4503 0.3491 0.040 Uiso 1 1 calc R
C4 C 0.71439(6) 0.68056(16) 0.75472(16) 0.0376(4) Uani 1 1 d .
C18 C 0.56129(6) 0.64531(17) 0.50520(15) 0.0380(4) Uani 1 1 d .
C17 C 0.60798(7) 0.67709(17) 0.45949(16) 0.0415(4) Uani 1 1 d .
H17A H 0.6310 0.7248 0.5113 0.050 Uiso 1 1 calc R
H17B H 0.6077 0.6922 0.3731 0.050 Uiso 1 1 calc R
C11 C 0.58893(7) 0.08835(16) 0.50956(16) 0.0392(4) Uani 1 1 d .
C13 C 0.54845(7) 0.07635(19) 0.58838(17) 0.0476(5) Uani 1 1 d .
H13A H 0.5586 0.1099 0.6667 0.071 Uiso 1 1 calc GR
H13B H 0.5408 -0.0057 0.5975 0.071 Uiso 1 1 calc GR
H13C H 0.5198 0.1171 0.5518 0.071 Uiso 1 1 calc GR
C3 C 0.73115(7) 0.61332(19) 0.86585(17) 0.0467(5) Uani 1 1 d .
H3A H 0.7047 0.6070 0.9160 0.070 Uiso 1 1 calc GR
H3B H 0.7584 0.6535 0.9099 0.070 Uiso 1 1 calc GR
H3C H 0.7413 0.5357 0.8439 0.070 Uiso 1 1 calc GR
C12 C 0.57405(8) 0.04042(19) 0.38575(18) 0.0499(5) Uani 1 1 d .
H12A H 0.5453 0.0814 0.3501 0.075 Uiso 1 1 calc GR
H12B H 0.5668 -0.0422 0.3914 0.075 Uiso 1 1 calc GR
H12C H 0.6004 0.0512 0.3360 0.075 Uiso 1 1 calc GR
C14 C 0.63537(8) 0.03285(19) 0.5637(2) 0.0562(5) Uani 1 1 d .
H14A H 0.6607 0.0454 0.5113 0.084 Uiso 1 1 calc GR
H14B H 0.6303 -0.0504 0.5733 0.084 Uiso 1 1 calc GR
H14C H 0.6451 0.0676 0.6417 0.084 Uiso 1 1 calc GR
C2 C 0.69545(8) 0.79774(18) 0.7890(2) 0.0544(5) Uani 1 1 d .
H2A H 0.6842 0.8410 0.7167 0.082 Uiso 1 1 calc GR
H2B H 0.7213 0.8410 0.8349 0.082 Uiso 1 1 calc GR
H2C H 0.6686 0.7868 0.8373 0.082 Uiso 1 1 calc GR
C1 C 0.75279(8) 0.6889(3) 0.6700(2) 0.0667(7) Uani 1 1 d .
H1A H 0.7631 0.6110 0.6498 0.100 Uiso 1 1 calc GR
H1B H 0.7805 0.7321 0.7081 0.100 Uiso 1 1 calc GR
H1C H 0.7396 0.7291 0.5973 0.100 Uiso 1 1 calc GR

loop_
_atom_site_aniso_label
_atom_site_aniso_U_11
_atom_site_aniso_U_22
_atom_site_aniso_U_33
_atom_site_aniso_U_23
_atom_site_aniso_U_13
_atom_site_aniso_U_12
Cl19 0.0535(3) 0.0629(3) 0.0293(2) -0.00382(18) 0.00010(19) 0.0248(2)
Cl18 0.0404(3) 0.0811(4) 0.0325(2) 0.0020(2) -0.00901(18) 0.0215(2)
O5 0.0235(5) 0.0386(6) 0.0367(6) -0.0032(5) -0.0063(4) -0.0010(4)
O10 0.0376(6) 0.0409(7) 0.0266(6) -0.0049(5) -0.0009(5) -0.0062(5)
O9 0.0490(7) 0.0474(7) 0.0262(6) -0.0021(5) -0.0028(5) -0.0042(6)
O6 0.0281(6) 0.0539(8) 0.0527(8) -0.0148(6) -0.0089(5) 0.0120(5)
N7 0.0227(6) 0.0357(7) 0.0240(6) -0.0029(5) -0.0024(5) 0.0021(5)
N8 0.0262(6) 0.0391(7) 0.0240(6) -0.0058(5) -0.0011(5) 0.0006(5)
C16 0.0261(7) 0.0430(9) 0.0218(7) 0.0009(6) -0.0006(5) 0.0024(6)
C9 0.0272(7) 0.0409(9) 0.0283(8) -0.0051(6) 0.0001(6) -0.0011(6)
C6 0.0227(7) 0.0419(8) 0.0265(7) -0.0026(6) -0.0005(6) 0.0009(6)
C15 0.0276(7) 0.0489(9) 0.0220(7) -0.0028(6) -0.0005(6) 0.0018(7)
C4 0.0244(7) 0.0494(10) 0.0380(9) -0.0046(7) -0.0012(6) -0.0102(7)
C18 0.0373(9) 0.0517(10) 0.0236(8) 0.0019(7) -0.0025(6) 0.0118(7)
C17 0.0470(10) 0.0476(10) 0.0288(8) 0.0064(7) -0.0005(7) 0.0013(8)
C11 0.0382(9) 0.0397(9) 0.0380(9) -0.0036(7) -0.0032(7) -0.0068(7)
C13 0.0487(10) 0.0558(11) 0.0373(10) 0.0005(8) 0.0005(8) -0.0149(9)
C3 0.0327(9) 0.0688(13) 0.0362(10) -0.0067(9) -0.0074(7) -0.0016(8)
C12 0.0536(11) 0.0530(11) 0.0427(11) -0.0142(9) 0.0033(9) -0.0149(9)
C14 0.0490(11) 0.0448(11) 0.0712(15) -0.0060(10) -0.0110(10) 0.0024(9)
C2 0.0445(11) 0.0474(11) 0.0685(14) -0.0107(10) -0.0073(10) -0.0108(8)
C1 0.0472(12) 0.106(2) 0.0493(13) -0.0071(12) 0.0157(10) -0.0312(13)

loop_
_atom_type_symbol
_atom_type_description
_atom_type_scat_dispersion_real
_atom_type_scat_dispersion_imag
_atom_type_scat_source
C C 0.0181 0.0091 'International Tables Vol C Tables 4.2.6.8 and 6.1.1.4'
H H 0.0000 0.0000 'International Tables Vol C Tables 4.2.6.8 and 6.1.1.4'
Cl Cl 0.3639 0.7018 'International Tables Vol C Tables 4.2.6.8 and 6.1.1.4'
N N 0.0311 0.0180 'International Tables Vol C Tables 4.2.6.8 and 6.1.1.4'
O O 0.0492 0.0322 'International Tables Vol C Tables 4.2.6.8 and 6.1.1.4'

loop_
_geom_angle_atom_site_label_1
_geom_angle_atom_site_label_2
_geom_angle_atom_site_label_3
_geom_angle
C6 O5 C4 120.66(12)
C9 O10 C11 120.19(13)
N8 N7 C16 89.50(11)
C6 N7 N8 113.01(12)
C6 N7 C16 123.29(13)
N7 N8 C15 92.84(11)
C9 N8 N7 117.01(12)
C9 N8 C15 124.75(13)
N7 C16 C15 90.39(12)
N7 C16 C18 126.66(13)
N7 C16 C17 128.57(14)
C18 C16 C15 126.26(14)
C18 C16 C17 60.01(12)
C17 C16 C15 128.81(14)
O10 C9 N8 107.74(13)
O9 C9 O10 127.93(16)
O9 C9 N8 124.19(15)
O5 C6 N7 108.29(13)
O6 C6 O5 128.34(15)
O6 C6 N7 123.19(15)
N8 C15 C16 86.84(11)
N8 C15 H15A 114.2
N8 C15 H15B 114.2
C16 C15 H15A 114.2
C16 C15 H15B 114.2
H15A C15 H15B 111.3
O5 C4 C3 110.28(14)
O5 C4 C2 101.65(13)
O5 C4 C1 109.35(15)
C3 C4 C2 109.46(17)
C3 C4 C1 112.45(18)
C1 C4 C2 113.13(19)
Cl19 C18 Cl18 112.98(10)
C16 C18 Cl19 119.36(12)
C16 C18 Cl18 116.89(13)
C16 C18 C17 60.38(12)
C17 C18 Cl19 118.86(14)
C17 C18 Cl18 118.90(13)
C16 C17 H17A 117.8
C16 C17 H17B 117.8
C18 C17 C16 59.61(11)
C18 C17 H17A 117.8
C18 C17 H17B 117.8
H17A C17 H17B 114.9
O10 C11 C13 109.81(15)
O10 C11 C12 102.07(15)
O10 C11 C14 110.15(15)
C13 C11 C12 111.06(15)
C14 C11 C13 112.45(18)
C14 C11 C12 110.80(17)
C11 C13 H13A 109.5
C11 C13 H13B 109.5
C11 C13 H13C 109.5
H13A C13 H13B 109.5
H13A C13 H13C 109.5
H13B C13 H13C 109.5
C4 C3 H3A 109.5
C4 C3 H3B 109.5
C4 C3 H3C 109.5
H3A C3 H3B 109.5
H3A C3 H3C 109.5
H3B C3 H3C 109.5
C11 C12 H12A 109.5
C11 C12 H12B 109.5
C11 C12 H12C 109.5
H12A C12 H12B 109.5
H12A C12 H12C 109.5
H12B C12 H12C 109.5
C11 C14 H14A 109.5
C11 C14 H14B 109.5
C11 C14 H14C 109.5
H14A C14 H14B 109.5
H14A C14 H14C 109.5
H14B C14 H14C 109.5
C4 C2 H2A 109.5
C4 C2 H2B 109.5
C4 C2 H2C 109.5
H2A C2 H2B 109.5
H2A C2 H2C 109.5
H2B C2 H2C 109.5
C4 C1 H1A 109.5
C4 C1 H1B 109.5
C4 C1 H1C 109.5
H1A C1 H1B 109.5
H1A C1 H1C 109.5
H1B C1 H1C 109.5

loop_
_geom_bond_atom_site_label_1
_geom_bond_atom_site_label_2
_geom_bond_distance
Cl19 C18 1.7532(17)
Cl18 C18 1.7557(18)
O5 C6 1.330(2)
O5 C4 1.4969(18)
O10 C9 1.3396(19)
O10 C11 1.475(2)
O9 C9 1.208(2)
O6 C6 1.192(2)
N7 N8 1.4507(18)
N7 C16 1.4796(19)
N7 C6 1.4120(19)
N8 C9 1.380(2)
N8 C15 1.484(2)
C16 C15 1.517(2)
C16 C18 1.491(2)
C16 C17 1.502(2)
C15 H15A 0.9900
C15 H15B 0.9900
C4 C3 1.508(3)
C4 C2 1.519(3)
C4 C1 1.513(3)
C18 C17 1.497(3)
C17 H17A 0.9900
C17 H17B 0.9900
C11 C13 1.517(3)
C11 C12 1.520(2)
C11 C14 1.515(3)
C13 H13A 0.9800
C13 H13B 0.9800
C13 H13C 0.9800
C3 H3A 0.9800
C3 H3B 0.9800
C3 H3C 0.9800
C12 H12A 0.9800
C12 H12B 0.9800
C12 H12C 0.9800
C14 H14A 0.9800
C14 H14B 0.9800
C14 H14C 0.9800
C2 H2A 0.9800
C2 H2B 0.9800
C2 H2C 0.9800
C1 H1A 0.9800
C1 H1B 0.9800
C1 H1C 0.9800
